data_2224589
loop_
_publ_author_name
'Sundar, J. Kalyana'
'Natarajan, S.'
'Sarveswari, S.'
'Vijayakumar, V.'
'Suresh, J.'
'Lakshman, P. L. Nilantha'

_publ_section_title
;
 Methyl 6-chloro-2-methyl-4-phenylquinoline-3-carboxylate
;
_journal_coeditor_code CI2981
_journal_issue 1
_journal_name_full 'Acta Crystallographica Section E'
_journal_page_first o169
_journal_paper_doi 10.1107/S1600536809052891
_journal_volume 66
_journal_year 2010
_chemical_formula_iupac 'C18 H14 Cl N O2'
_chemical_formula_moiety 'C18 H14 Cl N O2'
_chemical_formula_sum 'C18 H14 Cl N O2'
_chemical_formula_weight 311.75
_chemical_name_systematic
;
Methyl 6-chloro-2-methyl-4-phenylquinoline-3-carboxylate
;
_space_group_IT_number 14
_symmetry_cell_setting monoclinic
_symmetry_space_group_name_Hall '-P 2yn'
_symmetry_space_group_name_H-M 'P 1 21/n 1'
_atom_sites_solution_hydrogens geom
_atom_sites_solution_primary direct
_atom_sites_solution_secondary difmap
_audit_creation_method SHELXL-97
_cell_angle_alpha 90.00
_cell_angle_beta 94.369(5)
_cell_angle_gamma 90.00
_cell_formula_units_Z 4
_cell_length_a 10.828(5)
_cell_length_b 7.535(4)
_cell_length_c 18.829(5)
_cell_measurement_reflns_used 25
_cell_measurement_temperature 293(2)
_cell_measurement_theta_max 25
_cell_measurement_theta_min 2
_cell_volume 1531.8(12)
_computing_cell_refinement 'CAD-4 EXPRESS (Enraf--Nonius, 1994)'
_computing_data_collection 'CAD-4 EXPRESS (Enraf--Nonius, 1994)'
_computing_data_reduction 'XCAD4 (Harms & Wocadlo, 1996)'
_computing_molecular_graphics 'PLATON (Spek, 2009)'
_computing_publication_material 'SHELXL97 (Sheldrick, 2008)'
_computing_structure_refinement 'SHELXL97 (Sheldrick, 2008)'
_computing_structure_solution 'SHELXS97 (Sheldrick, 2008)'
_diffrn_ambient_temperature 293(2)
_diffrn_measured_fraction_theta_full 0.999
_diffrn_measured_fraction_theta_max 0.999
_diffrn_measurement_device_type 'Nonius MACH-3'
_diffrn_measurement_method \w-2\q
_diffrn_radiation_monochromator graphite
_diffrn_radiation_source 'fine-focus sealed tube'
_diffrn_radiation_type MoK\a
_diffrn_radiation_wavelength 0.71069
_diffrn_reflns_av_R_equivalents 0.0182
_diffrn_reflns_av_sigmaI/netI 0.0106
_diffrn_reflns_limit_h_max 12
_diffrn_reflns_limit_h_min 0
_diffrn_reflns_limit_k_max 8
_diffrn_reflns_limit_k_min -1
_diffrn_reflns_limit_l_max 22
_diffrn_reflns_limit_l_min -22
_diffrn_reflns_number 3320
_diffrn_reflns_theta_full 24.97
_diffrn_reflns_theta_max 24.97
_diffrn_reflns_theta_min 2.10
_diffrn_standards_decay_% 0
_diffrn_standards_interval_time 60
_diffrn_standards_number 2
_exptl_absorpt_coefficient_mu 0.255
_exptl_absorpt_correction_T_max 0.967
_exptl_absorpt_correction_T_min 0.955
_exptl_absorpt_correction_type psi-scan
_exptl_absorpt_process_details '(North <i>et al.</i>,  1968)'
_exptl_crystal_colour colourless
_exptl_crystal_density_diffrn 1.352
_exptl_crystal_density_method 'not measured'
_exptl_crystal_description Block
_exptl_crystal_F_000 648
_exptl_crystal_size_max 0.18
_exptl_crystal_size_mid 0.16
_exptl_crystal_size_min 0.13
_refine_diff_density_max 0.204
_refine_diff_density_min -0.290
_refine_ls_extinction_coef 0.0132(14)
_refine_ls_extinction_expression Fc^*^=kFc[1+0.001xFc^2^\l^3^/sin(2\q)]^-1/4^
_refine_ls_extinction_method 'SHELXL97 (Sheldrick, 2008)'
_refine_ls_goodness_of_fit_ref 1.030
_refine_ls_hydrogen_treatment constr
_refine_ls_matrix_type full
_refine_ls_number_parameters 202
_refine_ls_number_reflns 2682
_refine_ls_number_restraints 0
_refine_ls_restrained_S_all 1.030
_refine_ls_R_factor_all 0.0409
_refine_ls_R_factor_gt 0.0340
_refine_ls_shift/su_max 0.001
_refine_ls_shift/su_mean 0.000
_refine_ls_structure_factor_coef Fsqd
_refine_ls_weighting_details 'calc w=1/[\s^2^(Fo^2^)+(0.0502P)^2^+0.5537P] where P=(Fo^2^+2Fc^2^)/3'
_refine_ls_weighting_scheme calc
_refine_ls_wR_factor_gt 0.0954
_refine_ls_wR_factor_ref 0.1003
_reflns_number_gt 2309
_reflns_number_total 2682
_reflns_threshold_expression I>2\s(I)
_cod_data_source_file ci2981.cif
_cod_data_source_block I
_cod_depositor_comments
;
The following automatic conversions were performed:
'_symmetry_cell_setting' value 'Monoclinic' changed to 'monoclinic'
according to '/home/saulius/struct/CIF-dictionaries/cif_core.dic'
dictionary named 'cif_core.dic' version 2.4.1 from 2010-06-29.

Automatic conversion script
Id: cif_fix_enum 1527 2010-12-29 10:47:43Z saulius 

The following automatic conversions were performed:

'_symmetry_cell_setting' value 'Monoclinic' changed to 'monoclinic'
according to /home/saulius/struct/CIF-dictionaries/cif_core.dic
dictionary named 'cif_core.dic' version 2.4.1 from 2010-06-29.

Automatic conversion script
Id: cif_fix_values 1715 2011-07-08 13:25:40Z adriana 
;
_cod_original_sg_symbol_H-M 'P 21/n'
_cod_database_code 2224589
_cod_database_fobs_code 2224589

loop_
_symmetry_equiv_pos_as_xyz
'x, y, z'
'-x+1/2, y+1/2, -z+1/2'
'-x, -y, -z'
'x-1/2, -y-1/2, z-1/2'

loop_
_atom_site_type_symbol
_atom_site_label
_atom_site_fract_x
_atom_site_fract_y
_atom_site_fract_z
_atom_site_U_iso_or_equiv
_atom_site_adp_type
_atom_site_calc_flag
_atom_site_refinement_flags
_atom_site_occupancy
_atom_site_disorder_assembly
_atom_site_disorder_group
C C2 0.46859(14) 0.2554(2) -0.02447(8) 0.0362(3) Uani d . 1 . .
C C3 0.53086(13) 0.25646(19) 0.04444(8) 0.0346(3) Uani d . 1 . .
C C4 0.46120(13) 0.30371(19) 0.10339(8) 0.0339(3) Uani d . 1 . .
C C5 0.33707(13) 0.33626(19) 0.08882(8) 0.0340(3) Uani d . 1 . .
C C6 0.28365(13) 0.3408(2) 0.01735(8) 0.0358(3) Uani d . 1 . .
C C7 0.15150(15) 0.3971(3) 0.00113(10) 0.0487(4) Uani d . 1 . .
H H7A 0.1384 0.4275 -0.0484 0.073 Uiso calc R 1 . .
H H7B 0.1343 0.4985 0.0297 0.073 Uiso calc R 1 . .
H H7C 0.0973 0.3015 0.0117 0.073 Uiso calc R 1 . .
C C8 0.25152(14) 0.3699(2) 0.14669(8) 0.0410(4) Uani d . 1 . .
C C9 0.0887(2) 0.2382(3) 0.20546(13) 0.0727(6) Uani d . 1 . .
H H9A 0.1254 0.2793 0.2505 0.109 Uiso calc R 1 . .
H H9B 0.0525 0.1233 0.2114 0.109 Uiso calc R 1 . .
H H9C 0.0257 0.3200 0.1878 0.109 Uiso calc R 1 . .
C C10 0.53354(17) 0.2038(2) -0.08359(9) 0.0485(4) Uani d . 1 . .
H H10 0.4928 0.2031 -0.1289 0.058 Uiso calc R 1 . .
C C11 0.65448(17) 0.1555(2) -0.07501(10) 0.0529(5) Uani d . 1 . .
H H11 0.6968 0.1224 -0.1141 0.063 Uiso calc R 1 . .
C C12 0.71432(14) 0.1561(2) -0.00690(11) 0.0472(4) Uani d . 1 . .
C C13 0.65654(14) 0.2040(2) 0.05190(9) 0.0427(4) Uani d . 1 . .
H H13 0.6994 0.2022 0.0966 0.051 Uiso calc R 1 . .
C C14 0.52259(14) 0.3155(2) 0.17690(8) 0.0386(4) Uani d . 1 . .
C C15 0.62527(15) 0.4262(2) 0.19060(9) 0.0451(4) Uani d . 1 . .
H H15 0.6545 0.4927 0.1538 0.054 Uiso calc R 1 . .
C C16 0.68357(17) 0.4376(3) 0.25823(10) 0.0548(5) Uani d . 1 . .
H H16 0.7522 0.5109 0.2667 0.066 Uiso calc R 1 . .
C C17 0.6404(2) 0.3406(3) 0.31331(10) 0.0608(5) Uani d . 1 . .
H H17 0.6805 0.3469 0.3587 0.073 Uiso calc R 1 . .
C C18 0.5376(2) 0.2341(3) 0.30062(10) 0.0608(5) Uani d . 1 . .
H H18 0.5072 0.1710 0.3380 0.073 Uiso calc R 1 . .
C C19 0.47923(17) 0.2203(2) 0.23292(9) 0.0489(4) Uani d . 1 . .
H H19 0.4106 0.1467 0.2249 0.059 Uiso calc R 1 . .
N N1 0.34737(12) 0.30270(18) -0.03732(7) 0.0394(3) Uani d . 1 . .
O O1 0.24231(13) 0.50480(19) 0.17883(8) 0.0677(4) Uani d . 1 . .
O O2 0.18315(11) 0.22595(16) 0.15517(7) 0.0536(3) Uani d . 1 . .
Cl Cl1 0.86967(4) 0.09440(7) 0.00332(4) 0.0739(2) Uani d . 1 . .

loop_
_atom_site_aniso_label
_atom_site_aniso_U_11
_atom_site_aniso_U_22
_atom_site_aniso_U_33
_atom_site_aniso_U_12
_atom_site_aniso_U_13
_atom_site_aniso_U_23
C2 0.0368(8) 0.0318(8) 0.0408(8) 0.0000(6) 0.0077(6) 0.0017(6)
C3 0.0317(7) 0.0288(7) 0.0439(8) 0.0001(6) 0.0060(6) 0.0023(6)
C4 0.0340(7) 0.0294(7) 0.0384(8) -0.0006(6) 0.0036(6) 0.0018(6)
C5 0.0322(7) 0.0302(7) 0.0398(8) 0.0004(6) 0.0048(6) -0.0011(6)
C6 0.0322(7) 0.0312(8) 0.0439(8) -0.0005(6) 0.0021(6) -0.0014(6)
C7 0.0339(8) 0.0538(11) 0.0572(10) 0.0064(7) -0.0029(7) -0.0010(8)
C8 0.0369(8) 0.0427(9) 0.0440(9) 0.0030(7) 0.0071(6) -0.0028(7)
C9 0.0644(13) 0.0759(15) 0.0835(15) 0.0002(11) 0.0421(11) 0.0110(12)
C10 0.0536(10) 0.0489(10) 0.0445(9) 0.0026(8) 0.0140(7) -0.0021(8)
C11 0.0532(10) 0.0462(10) 0.0629(11) 0.0032(8) 0.0287(9) -0.0036(8)
C12 0.0329(8) 0.0321(8) 0.0786(12) 0.0026(6) 0.0173(8) 0.0004(8)
C13 0.0332(8) 0.0362(8) 0.0588(10) 0.0016(6) 0.0042(7) 0.0026(7)
C14 0.0359(8) 0.0393(9) 0.0402(8) 0.0030(6) 0.0005(6) 0.0016(7)
C15 0.0432(9) 0.0459(9) 0.0456(9) -0.0035(7) 0.0002(7) 0.0039(7)
C16 0.0505(10) 0.0550(11) 0.0568(10) -0.0077(8) -0.0097(8) -0.0015(9)
C17 0.0713(13) 0.0643(12) 0.0440(10) -0.0029(10) -0.0143(9) 0.0021(9)
C18 0.0739(13) 0.0627(12) 0.0445(10) -0.0086(10) -0.0030(9) 0.0138(9)
C19 0.0511(10) 0.0488(10) 0.0461(9) -0.0072(8) -0.0004(7) 0.0076(8)
N1 0.0374(7) 0.0410(7) 0.0396(7) 0.0020(6) 0.0013(5) -0.0003(6)
O1 0.0707(9) 0.0562(8) 0.0804(10) -0.0041(7) 0.0339(7) -0.0240(7)
O2 0.0524(7) 0.0487(7) 0.0629(8) -0.0063(6) 0.0258(6) -0.0024(6)
Cl1 0.0349(3) 0.0598(3) 0.1295(5) 0.0111(2) 0.0227(3) -0.0040(3)

loop_
_atom_type_symbol
_atom_type_description
_atom_type_scat_dispersion_real
_atom_type_scat_dispersion_imag
_atom_type_scat_source
C C 0.0033 0.0016 'International Tables Vol C Tables 4.2.6.8 and 6.1.1.4'
H H 0.0000 0.0000 'International Tables Vol C Tables 4.2.6.8 and 6.1.1.4'
N N 0.0061 0.0033 'International Tables Vol C Tables 4.2.6.8 and 6.1.1.4'
O O 0.0106 0.0060 'International Tables Vol C Tables 4.2.6.8 and 6.1.1.4'
Cl Cl 0.1484 0.1585 'International Tables Vol C Tables 4.2.6.8 and 6.1.1.4'

loop_
_geom_angle_atom_site_label_1
_geom_angle_atom_site_label_2
_geom_angle_atom_site_label_3
_geom_angle_site_symmetry_1
_geom_angle_site_symmetry_3
_geom_angle
_geom_angle_publ_flag
N1 C2 C10 . . 117.46(14) ?
N1 C2 C3 . . 123.08(13) ?
C10 C2 C3 . . 119.45(14) ?
C13 C3 C2 . . 118.49(14) ?
C13 C3 C4 . . 123.48(14) ?
C2 C3 C4 . . 117.97(13) ?
C5 C4 C3 . . 117.02(13) ?
C5 C4 C14 . . 122.34(13) ?
C3 C4 C14 . . 120.64(13) ?
C4 C5 C6 . . 120.93(13) ?
C4 C5 C8 . . 122.19(13) ?
C6 C5 C8 . . 116.88(13) ?
N1 C6 C5 . . 122.37(13) ?
N1 C6 C7 . . 116.85(14) ?
C5 C6 C7 . . 120.75(14) ?
C6 C7 H7A . . 109.5 ?
C6 C7 H7B . . 109.5 ?
H7A C7 H7B . . 109.5 ?
C6 C7 H7C . . 109.5 ?
H7A C7 H7C . . 109.5 ?
H7B C7 H7C . . 109.5 ?
O1 C8 O2 . . 124.49(15) ?
O1 C8 C5 . . 126.29(15) ?
O2 C8 C5 . . 109.17(13) ?
O2 C9 H9A . . 109.5 ?
O2 C9 H9B . . 109.5 ?
H9A C9 H9B . . 109.5 ?
O2 C9 H9C . . 109.5 ?
H9A C9 H9C . . 109.5 ?
H9B C9 H9C . . 109.5 ?
C11 C10 C2 . . 120.85(17) ?
C11 C10 H10 . . 119.6 ?
C2 C10 H10 . . 119.6 ?
C10 C11 C12 . . 119.08(15) ?
C10 C11 H11 . . 120.5 ?
C12 C11 H11 . . 120.5 ?
C13 C12 C11 . . 122.66(15) ?
C13 C12 Cl1 . . 118.74(15) ?
C11 C12 Cl1 . . 118.60(13) ?
C12 C13 C3 . . 119.47(16) ?
C12 C13 H13 . . 120.3 ?
C3 C13 H13 . . 120.3 ?
C19 C14 C15 . . 118.62(15) ?
C19 C14 C4 . . 121.47(14) ?
C15 C14 C4 . . 119.91(14) ?
C16 C15 C14 . . 120.58(16) ?
C16 C15 H15 . . 119.7 ?
C14 C15 H15 . . 119.7 ?
C17 C16 C15 . . 120.24(17) ?
C17 C16 H16 . . 119.9 ?
C15 C16 H16 . . 119.9 ?
C18 C17 C16 . . 119.57(16) ?
C18 C17 H17 . . 120.2 ?
C16 C17 H17 . . 120.2 ?
C17 C18 C19 . . 120.69(18) ?
C17 C18 H18 . . 119.7 ?
C19 C18 H18 . . 119.7 ?
C18 C19 C14 . . 120.28(17) ?
C18 C19 H19 . . 119.9 ?
C14 C19 H19 . . 119.9 ?
C6 N1 C2 . . 118.28(13) ?
C8 O2 C9 . . 116.98(15) ?

loop_
_geom_bond_atom_site_label_1
_geom_bond_atom_site_label_2
_geom_bond_site_symmetry_2
_geom_bond_distance
_geom_bond_publ_flag
C2 N1 . 1.364(2) ?
C2 C10 . 1.416(2) ?
C2 C3 . 1.416(2) ?
C3 C13 . 1.414(2) ?
C3 C4 . 1.434(2) ?
C4 C5 . 1.373(2) ?
C4 C14 . 1.492(2) ?
C5 C6 . 1.424(2) ?
C5 C8 . 1.505(2) ?
C6 N1 . 1.3139(19) ?
C6 C7 . 1.501(2) ?
C7 H7A . 0.96 ?
C7 H7B . 0.96 ?
C7 H7C . 0.96 ?
C8 O1 . 1.191(2) ?
C8 O2 . 1.330(2) ?
C9 O2 . 1.448(2) ?
C9 H9A . 0.96 ?
C9 H9B . 0.96 ?
C9 H9C . 0.96 ?
C10 C11 . 1.357(3) ?
C10 H10 . 0.93 ?
C11 C12 . 1.392(3) ?
C11 H11 . 0.93 ?
C12 C13 . 1.361(2) ?
C12 Cl1 . 1.7418(16) ?
C13 H13 . 0.93 ?
C14 C19 . 1.387(2) ?
C14 C15 . 1.398(2) ?
C15 C16 . 1.380(2) ?
C15 H15 . 0.93 ?
C16 C17 . 1.379(3) ?
C16 H16 . 0.93 ?
C17 C18 . 1.378(3) ?
C17 H17 . 0.93 ?
C18 C19 . 1.383(3) ?
C18 H18 . 0.93 ?
C19 H19 . 0.93 ?

loop_
_geom_hbond_atom_site_label_D
_geom_hbond_atom_site_label_H
_geom_hbond_atom_site_label_A
_geom_hbond_site_symmetry_A
_geom_hbond_distance_DH
_geom_hbond_distance_HA
_geom_hbond_distance_DA
_geom_hbond_angle_DHA
C9 H9B Cg1 2_545 0.96 2.80 3.744(3) 166

loop_
_geom_torsion_atom_site_label_1
_geom_torsion_atom_site_label_2
_geom_torsion_atom_site_label_3
_geom_torsion_atom_site_label_4
_geom_torsion_site_symmetry_1
_geom_torsion_site_symmetry_2
_geom_torsion_site_symmetry_3
_geom_torsion_site_symmetry_4
_geom_torsion
_geom_torsion_publ_flag
N1 C2 C3 C13 . . . . 179.65(14) ?
C10 C2 C3 C13 . . . . -0.5(2) ?
N1 C2 C3 C4 . . . . 2.2(2) ?
C10 C2 C3 C4 . . . . -177.96(14) ?
C13 C3 C4 C5 . . . . -174.20(14) ?
C2 C3 C4 C5 . . . . 3.1(2) ?
C13 C3 C4 C14 . . . . 5.6(2) ?
C2 C3 C4 C14 . . . . -177.17(14) ?
C3 C4 C5 C6 . . . . -6.4(2) ?
C14 C4 C5 C6 . . . . 173.85(14) ?
C3 C4 C5 C8 . . . . 174.07(13) ?
C14 C4 C5 C8 . . . . -5.7(2) ?
C4 C5 C6 N1 . . . . 4.7(2) ?
C8 C5 C6 N1 . . . . -175.70(14) ?
C4 C5 C6 C7 . . . . -172.83(15) ?
C8 C5 C6 C7 . . . . 6.7(2) ?
C4 C5 C8 O1 . . . . 77.7(2) ?
C6 C5 C8 O1 . . . . -101.9(2) ?
C4 C5 C8 O2 . . . . -104.54(17) ?
C6 C5 C8 O2 . . . . 75.90(17) ?
N1 C2 C10 C11 . . . . 179.81(16) ?
C3 C2 C10 C11 . . . . 0.0(3) ?
C2 C10 C11 C12 . . . . 0.4(3) ?
C10 C11 C12 C13 . . . . -0.2(3) ?
C10 C11 C12 Cl1 . . . . -179.82(14) ?
C11 C12 C13 C3 . . . . -0.3(3) ?
Cl1 C12 C13 C3 . . . . 179.26(12) ?
C2 C3 C13 C12 . . . . 0.7(2) ?
C4 C3 C13 C12 . . . . 177.98(14) ?
C5 C4 C14 C19 . . . . 54.6(2) ?
C3 C4 C14 C19 . . . . -125.18(17) ?
C5 C4 C14 C15 . . . . -124.62(17) ?
C3 C4 C14 C15 . . . . 55.6(2) ?
C19 C14 C15 C16 . . . . 1.2(3) ?
C4 C14 C15 C16 . . . . -179.56(16) ?
C14 C15 C16 C17 . . . . -0.5(3) ?
C15 C16 C17 C18 . . . . -0.9(3) ?
C16 C17 C18 C19 . . . . 1.6(3) ?
C17 C18 C19 C14 . . . . -0.9(3) ?
C15 C14 C19 C18 . . . . -0.6(3) ?
C4 C14 C19 C18 . . . . -179.76(17) ?
C5 C6 N1 C2 . . . . 0.7(2) ?
C7 C6 N1 C2 . . . . 178.37(14) ?
C10 C2 N1 C6 . . . . 176.04(14) ?
C3 C2 N1 C6 . . . . -4.1(2) ?
O1 C8 O2 C9 . . . . 2.1(3) ?
C5 C8 O2 C9 . . . . -175.75(15) ?

loop_
_cod_related_entry_id
_cod_related_entry_database
_cod_related_entry_code
1 ChemSpider 24744105
